data_2201086
loop_
_publ_author_name
'Lee, Sung Jea'
'Lee, Jun Yong'
'Kim, Cheal'
'Nam, Wonwoo'
'Kim, Youngmee'

_publ_section_title
;
 Triethylammonium
 dichloro[1,2-bis(2-pyridinecarboxamido)-4,5-dimethylbenzene]ferrate(III)
;
_journal_issue 5
_journal_name_full 'Acta Crystallographica Section E'
_journal_page_first m191
_journal_page_last m193
_journal_paper_doi 10.1107/S1600536802006001
_journal_volume 58
_journal_year 2002
_chemical_formula_iupac '(C6 H16 N) [Fe Cl2 (C20 H16 N4 O2)]'
_chemical_formula_moiety 'C6 H16 N 1+, C20 H16 Cl2 Fe N4 O2 1-'
_chemical_formula_sum 'C26 H32 Cl2 Fe N5 O2'
_chemical_formula_weight 573.32
_space_group_IT_number 14
_symmetry_cell_setting monoclinic
_symmetry_space_group_name_Hall '-P 2yn'
_symmetry_space_group_name_H-M 'P 1 21/n 1'
_atom_sites_solution_hydrogens geom
_atom_sites_solution_primary direct
_atom_sites_solution_secondary difmap
_cell_angle_alpha 90.00
_cell_angle_beta 100.789(10)
_cell_angle_gamma 90.00
_cell_formula_units_Z 4
_cell_length_a 11.0038(10)
_cell_length_b 16.273(2)
_cell_length_c 15.578(2)
_cell_measurement_reflns_used 25
_cell_measurement_temperature 298(2)
_cell_measurement_theta_max 12.29
_cell_measurement_theta_min 9.62
_cell_volume 2740.2(6)
_computing_cell_refinement 'CAD-4-PC Software'
_computing_data_collection 'CAD-4-PC Software (Enraf-Nonius, 1992)'
_computing_data_reduction 'XCAD4 (Harms, 1997)'
_computing_molecular_graphics 'ORTEP-3 for Windows (Farrugia, 1997)'
_computing_publication_material SHELXL97
_computing_structure_refinement 'SHELXL97 (Sheldrick, 1997)'
_computing_structure_solution 'SHELXS97 (Sheldrick, 1997)'
_diffrn_ambient_temperature 298(2)
_diffrn_measured_fraction_theta_full 0.957
_diffrn_measured_fraction_theta_max 0.957
_diffrn_measurement_device_type 'Enraf-Nonius CAD-4 MACH3'
_diffrn_measurement_method 2\q-\w
_diffrn_radiation_monochromator graphite
_diffrn_radiation_source 'fine-focus sealed tube'
_diffrn_radiation_type MoK\a
_diffrn_radiation_wavelength 0.71073
_diffrn_reflns_av_R_equivalents 0.0294
_diffrn_reflns_av_sigmaI/netI 0.0229
_diffrn_reflns_limit_h_max 13
_diffrn_reflns_limit_h_min 0
_diffrn_reflns_limit_k_max 20
_diffrn_reflns_limit_k_min 0
_diffrn_reflns_limit_l_max 18
_diffrn_reflns_limit_l_min -19
_diffrn_reflns_number 5637
_diffrn_reflns_theta_full 26.00
_diffrn_reflns_theta_max 26.00
_diffrn_reflns_theta_min 2.09
_diffrn_standards_decay_% negligible'
_diffrn_standards_interval_time 60
_diffrn_standards_number 3
_exptl_absorpt_coefficient_mu 0.778
_exptl_absorpt_correction_type none
_exptl_crystal_colour 'dark green'
_exptl_crystal_density_diffrn 1.390
_exptl_crystal_density_method 'not measured'
_exptl_crystal_description 'block cut from plate'
_exptl_crystal_F_000 1196
_exptl_crystal_size_max 0.35
_exptl_crystal_size_mid 0.35
_exptl_crystal_size_min 0.25
_refine_diff_density_max 0.70
_refine_diff_density_min -0.64
_refine_ls_extinction_method none
_refine_ls_goodness_of_fit_ref 1.04
_refine_ls_hydrogen_treatment constr
_refine_ls_matrix_type full
_refine_ls_number_parameters 334
_refine_ls_number_reflns 5352
_refine_ls_number_restraints 0
_refine_ls_restrained_S_all 1.04
_refine_ls_R_factor_all 0.052
_refine_ls_R_factor_gt 0.040
_refine_ls_shift/su_max <0.001
_refine_ls_shift/su_mean <0.001
_refine_ls_structure_factor_coef Fsqd
_refine_ls_weighting_details 'calc w = 1/[\s^2^(Fo^2^)+(0.0774P)^2^+1.2196P] where P = (Fo^2^+2Fc^2^)/3'
_refine_ls_weighting_scheme calc
_refine_ls_wR_factor_gt 0.113
_refine_ls_wR_factor_ref 0.120
_reflns_number_gt 4515
_reflns_number_total 5352
_reflns_threshold_expression I>2\s(I)
_cod_data_source_file ci6112.cif
_cod_data_source_block I
_cod_original_cell_volume 2740.2(5)
_cod_original_sg_symbol_H-M 'P 21/n'
_cod_database_code 2201086
_cod_database_fobs_code 2201086

loop_
_symmetry_equiv_pos_as_xyz
'x, y, z'
'-x+1/2, y+1/2, -z+1/2'
'-x, -y, -z'
'x-1/2, -y-1/2, z-1/2'

loop_
_atom_site_label
_atom_site_fract_x
_atom_site_fract_y
_atom_site_fract_z
_atom_site_U_iso_or_equiv
_atom_site_adp_type
_atom_site_calc_flag
_atom_site_refinement_flags
_atom_site_occupancy
_atom_site_disorder_assembly
_atom_site_disorder_group
_atom_site_type_symbol
Fe1 0.43795(3) 0.140014(18) 0.346984(19) 0.02867(12) Uani d . 1 . . Fe
Cl1 0.25261(6) 0.20788(4) 0.35577(4) 0.04375(17) Uani d . 1 . . Cl
Cl2 0.60189(6) 0.04664(4) 0.38843(4) 0.04393(17) Uani d . 1 . . Cl
N1 0.50532(18) 0.19638(12) 0.47187(12) 0.0343(4) Uani d . 1 . . N
N2 0.53808(17) 0.23778(11) 0.31418(12) 0.0314(4) Uani d . 1 . . N
N3 0.41062(17) 0.12999(11) 0.21417(12) 0.0303(4) Uani d . 1 . . N
N4 0.32519(18) 0.03203(11) 0.32242(13) 0.0334(4) Uani d . 1 . . N
O1 0.6361(2) 0.35770(12) 0.36829(14) 0.0600(6) Uani d . 1 . . O
O2 0.33026(18) 0.04615(10) 0.09685(11) 0.0432(4) Uani d . 1 . . O
C1 0.4890(3) 0.17013(17) 0.54974(16) 0.0444(6) Uani d . 1 . . C
H1 0.4453 0.1217 0.5532 0.053 Uiso calc R 1 . . H
C2 0.5350(3) 0.21276(19) 0.62588(17) 0.0516(7) Uani d . 1 . . C
H2 0.5228 0.1932 0.6797 0.062 Uiso calc R 1 . . H
C3 0.5990(3) 0.28441(19) 0.62023(18) 0.0526(7) Uani d . 1 . . C
H3 0.6313 0.3140 0.6704 0.063 Uiso calc R 1 . . H
C4 0.6148(2) 0.31184(17) 0.54018(18) 0.0462(6) Uani d . 1 . . C
H4 0.6568 0.3607 0.5352 0.055 Uiso calc R 1 . . H
C5 0.5674(2) 0.26586(14) 0.46606(15) 0.0346(5) Uani d . 1 . . C
C6 0.5834(2) 0.29131(14) 0.37623(16) 0.0356(5) Uani d . 1 . . C
C7 0.5344(2) 0.24981(13) 0.22441(15) 0.0318(5) Uani d . 1 . . C
C8 0.5906(2) 0.31226(15) 0.18567(17) 0.0398(5) Uani d . 1 . . C
H8 0.6444 0.3477 0.2210 0.048 Uiso calc R 1 . . H
C9 0.5691(2) 0.32363(15) 0.09573(17) 0.0421(6) Uani d . 1 . . C
C10 0.4875(2) 0.27111(15) 0.04238(16) 0.0407(5) Uani d . 1 . . C
C11 0.4381(2) 0.20528(15) 0.07972(15) 0.0364(5) Uani d . 1 . . C
H11 0.3884 0.1681 0.0437 0.044 Uiso calc R 1 . . H
C12 0.4604(2) 0.19263(13) 0.16977(15) 0.0306(4) Uani d . 1 . . C
C13 0.3509(2) 0.06451(13) 0.17511(14) 0.0309(5) Uani d . 1 . . C
C14 0.3035(2) 0.00933(13) 0.23826(15) 0.0329(5) Uani d . 1 . . C
C15 0.2418(2) -0.06262(16) 0.21124(18) 0.0445(6) Uani d . 1 . . C
H15 0.2286 -0.0783 0.1528 0.053 Uiso calc R 1 . . H
C16 0.2001(3) -0.11083(17) 0.2723(2) 0.0525(7) Uani d . 1 . . C
H16 0.1594 -0.1600 0.2557 0.063 Uiso calc R 1 . . H
C17 0.2190(3) -0.08586(17) 0.3579(2) 0.0502(7) Uani d . 1 . . C
H17 0.1892 -0.1169 0.3996 0.060 Uiso calc R 1 . . H
C18 0.2830(2) -0.01405(15) 0.38112(17) 0.0422(6) Uani d . 1 . . C
H18 0.2971 0.0027 0.4392 0.051 Uiso calc R 1 . . H
C19 0.6313(4) 0.3939(2) 0.0574(2) 0.0712(10) Uani d . 1 . . C
H19A 0.5699 0.4328 0.0312 0.085 Uiso calc R 1 . . H
H19B 0.6744 0.3731 0.0138 0.085 Uiso calc R 1 . . H
H19C 0.6890 0.4203 0.1028 0.085 Uiso calc R 1 . . H
C20 0.4506(3) 0.2849(2) -0.05528(19) 0.0610(8) Uani d . 1 . . C
H20A 0.3943 0.2425 -0.0803 0.073 Uiso calc R 1 . . H
H20B 0.5230 0.2834 -0.0814 0.073 Uiso calc R 1 . . H
H20C 0.4111 0.3375 -0.0660 0.073 Uiso calc R 1 . . H
N5 0.2692(2) 0.48698(13) 0.63768(14) 0.0410(5) Uani d . 1 . . N
H5 0.307(3) 0.536(2) 0.641(2) 0.058(9) Uiso d . 1 . . H
C21 0.3037(3) 0.4488(2) 0.7269(2) 0.0610(8) Uani d . 1 . . C
H21A 0.2637 0.4791 0.7676 0.073 Uiso calc R 1 . . H
H21B 0.2730 0.3928 0.7245 0.073 Uiso calc R 1 . . H
C22 0.4402(4) 0.4481(3) 0.7602(2) 0.0831(11) Uani d . 1 . . C
H22A 0.4779 0.4069 0.7296 0.100 Uiso calc R 1 . . H
H22B 0.4563 0.4360 0.8216 0.100 Uiso calc R 1 . . H
H22C 0.4740 0.5010 0.7507 0.100 Uiso calc R 1 . . H
C31 0.3178(3) 0.44050(18) 0.56786(18) 0.0508(7) Uani d . 1 . . C
H31A 0.3011 0.4722 0.5142 0.061 Uiso calc R 1 . . H
H31B 0.4069 0.4354 0.5851 0.061 Uiso calc R 1 . . H
C32 0.2638(4) 0.3568(2) 0.5501(3) 0.0835(12) Uani d . 1 . . C
H32A 0.2802 0.3247 0.6027 0.100 Uiso calc R 1 . . H
H32B 0.3004 0.3305 0.5059 0.100 Uiso calc R 1 . . H
H32C 0.1761 0.3612 0.5302 0.100 Uiso calc R 1 . . H
C41 0.1330(3) 0.5029(2) 0.6117(2) 0.0557(7) Uani d . 1 . . C
H41A 0.1145 0.5189 0.5506 0.067 Uiso calc R 1 . . H
H41B 0.0884 0.4525 0.6178 0.067 Uiso calc R 1 . . H
C42 0.0888(3) 0.5684(2) 0.6652(3) 0.0675(9) Uani d . 1 . . C
H42A 0.0917 0.5486 0.7236 0.081 Uiso calc R 1 . . H
H42B 0.0052 0.5830 0.6398 0.081 Uiso calc R 1 . . H
H42C 0.1409 0.6159 0.6668 0.081 Uiso calc R 1 . . H

loop_
_atom_site_aniso_label
_atom_site_aniso_U_11
_atom_site_aniso_U_22
_atom_site_aniso_U_33
_atom_site_aniso_U_12
_atom_site_aniso_U_13
_atom_site_aniso_U_23
Fe1 0.03711(19) 0.02292(18) 0.02493(18) -0.00332(12) 0.00314(13) 0.00038(11)
Cl1 0.0438(3) 0.0447(3) 0.0420(3) 0.0082(3) 0.0061(3) -0.0007(3)
Cl2 0.0496(4) 0.0413(3) 0.0396(3) 0.0121(3) 0.0051(3) 0.0039(2)
N1 0.0397(10) 0.0309(10) 0.0299(10) 0.0000(8) 0.0003(8) -0.0011(8)
N2 0.0363(10) 0.0254(9) 0.0315(10) -0.0042(7) 0.0036(8) -0.0009(7)
N3 0.0365(9) 0.0267(9) 0.0273(9) -0.0040(7) 0.0047(7) 0.0003(7)
N4 0.0380(10) 0.0270(9) 0.0346(10) -0.0039(8) 0.0055(8) 0.0023(8)
O1 0.0842(15) 0.0442(11) 0.0512(12) -0.0344(10) 0.0120(11) -0.0081(9)
O2 0.0599(11) 0.0368(9) 0.0298(9) -0.0094(8) 0.0000(8) -0.0035(7)
C1 0.0555(15) 0.0424(14) 0.0338(13) -0.0005(12) 0.0048(11) 0.0017(11)
C2 0.0631(17) 0.0597(18) 0.0292(12) 0.0050(14) 0.0015(12) -0.0006(12)
C3 0.0569(16) 0.0617(18) 0.0335(13) 0.0025(14) -0.0061(12) -0.0131(12)
C4 0.0440(14) 0.0481(14) 0.0424(14) -0.0081(11) -0.0022(11) -0.0116(12)
C5 0.0327(11) 0.0339(12) 0.0343(12) -0.0001(9) -0.0012(9) -0.0047(9)
C6 0.0369(12) 0.0302(11) 0.0383(12) -0.0049(9) 0.0035(10) -0.0031(9)
C7 0.0334(11) 0.0281(11) 0.0344(11) 0.0008(9) 0.0079(9) 0.0005(9)
C8 0.0468(13) 0.0323(12) 0.0424(14) -0.0069(10) 0.0138(11) -0.0027(10)
C9 0.0537(15) 0.0324(12) 0.0445(14) -0.0019(11) 0.0206(12) 0.0044(11)
C10 0.0534(14) 0.0363(12) 0.0355(13) 0.0028(11) 0.0160(11) 0.0054(10)
C11 0.0434(13) 0.0346(12) 0.0312(12) -0.0003(10) 0.0073(10) 0.0010(9)
C12 0.0349(11) 0.0257(10) 0.0318(11) 0.0018(9) 0.0079(9) 0.0021(8)
C13 0.0331(11) 0.0279(10) 0.0301(11) 0.0003(9) 0.0016(9) -0.0007(9)
C14 0.0343(11) 0.0269(11) 0.0360(12) -0.0020(9) 0.0030(9) -0.0003(9)
C15 0.0469(14) 0.0371(13) 0.0484(15) -0.0118(11) 0.0061(11) -0.0069(11)
C16 0.0523(15) 0.0366(13) 0.0689(19) -0.0176(12) 0.0120(14) -0.0023(13)
C17 0.0525(15) 0.0414(14) 0.0590(17) -0.0083(12) 0.0166(13) 0.0122(13)
C18 0.0492(14) 0.0380(13) 0.0398(13) -0.0048(11) 0.0093(11) 0.0046(10)
C19 0.108(3) 0.0558(18) 0.0591(19) -0.0292(19) 0.0399(19) 0.0026(16)
C20 0.090(2) 0.0582(18) 0.0379(15) -0.0071(16) 0.0185(15) 0.0107(13)
N5 0.0475(12) 0.0360(11) 0.0385(11) -0.0099(9) 0.0055(9) 0.0018(9)
C21 0.083(2) 0.0595(18) 0.0397(15) -0.0070(16) 0.0100(15) 0.0094(13)
C22 0.096(3) 0.088(3) 0.056(2) 0.014(2) -0.0101(19) 0.0157(19)
C31 0.0605(17) 0.0508(16) 0.0399(14) 0.0035(13) 0.0064(12) 0.0022(12)
C32 0.087(3) 0.065(2) 0.098(3) -0.0068(19) 0.014(2) -0.035(2)
C41 0.0415(14) 0.0635(18) 0.0604(18) -0.0098(13) 0.0053(13) -0.0025(15)
C42 0.0630(19) 0.0525(19) 0.090(3) -0.0024(15) 0.0229(18) 0.0054(17)

loop_
_atom_type_symbol
_atom_type_description
_atom_type_scat_dispersion_real
_atom_type_scat_dispersion_imag
_atom_type_scat_source
C C 0.0033 0.0016 'International Tables Vol C Tables 4.2.6.8 and 6.1.1.4'
N N 0.0061 0.0033 'International Tables Vol C Tables 4.2.6.8 and 6.1.1.4'
O O 0.0106 0.0060 'International Tables Vol C Tables 4.2.6.8 and 6.1.1.4'
Fe Fe 0.3463 0.8444 'International Tables Vol C Tables 4.2.6.8 and 6.1.1.4'
Cl Cl 0.1484 0.1585 'International Tables Vol C Tables 4.2.6.8 and 6.1.1.4'
H H 0.0000 0.0000 'International Tables Vol C Tables 4.2.6.8 and 6.1.1.4'

loop_
_geom_angle_atom_site_label_1
_geom_angle_atom_site_label_2
_geom_angle_atom_site_label_3
_geom_angle_site_symmetry_3
_geom_angle
_geom_angle_publ_flag
N3 Fe1 N2 . 78.10(7) yes
N3 Fe1 N4 . 77.47(7) yes
N2 Fe1 N4 . 155.53(8) yes
N3 Fe1 N1 . 155.59(7) yes
N2 Fe1 N1 . 77.58(7) yes
N4 Fe1 N1 . 126.89(7) yes
N3 Fe1 Cl1 . 97.59(6) yes
N2 Fe1 Cl1 . 99.36(6) yes
N4 Fe1 Cl1 . 85.17(6) yes
N1 Fe1 Cl1 . 84.42(6) yes
N3 Fe1 Cl2 . 100.74(6) yes
N2 Fe1 Cl2 . 98.57(6) yes
N4 Fe1 Cl2 . 84.73(6) yes
N1 Fe1 Cl2 . 84.87(5) yes
Cl1 Fe1 Cl2 . 156.59(3) yes
C1 N1 C5 . 119.5(2) no
C1 N1 Fe1 . 127.23(17) no
C5 N1 Fe1 . 113.22(15) no
C6 N2 C7 . 124.77(19) no
C6 N2 Fe1 . 118.25(15) no
C7 N2 Fe1 . 116.02(14) no
C13 N3 C12 . 124.05(19) no
C13 N3 Fe1 . 119.44(15) no
C12 N3 Fe1 . 116.47(14) no
C18 N4 C14 . 119.7(2) no
C18 N4 Fe1 . 127.12(17) no
C14 N4 Fe1 . 113.06(14) no
C6 O1 N5 3_666 172.6(2) no
N1 C1 C2 . 122.0(3) no
N1 C1 H1 . 119.0 no
C2 C1 H1 . 119.0 no
C3 C2 C1 . 118.7(3) no
C3 C2 H2 . 120.7 no
C1 C2 H2 . 120.7 no
C4 C3 C2 . 119.4(3) no
C4 C3 H3 . 120.3 no
C2 C3 H3 . 120.3 no
C3 C4 C5 . 119.3(3) no
C3 C4 H4 . 120.4 no
C5 C4 H4 . 120.4 no
N1 C5 C4 . 121.1(2) no
N1 C5 C6 . 116.6(2) no
C4 C5 C6 . 122.2(2) no
O1 C6 N2 . 128.1(2) no
O1 C6 C5 . 118.1(2) no
N2 C6 C5 . 113.83(19) no
C8 C7 N2 . 127.1(2) no
C8 C7 C12 . 118.4(2) no
N2 C7 C12 . 114.47(19) no
C7 C8 C9 . 122.1(2) no
C7 C8 H8 . 118.9 no
C9 C8 H8 . 118.9 no
C8 C9 C10 . 119.2(2) no
C8 C9 C19 . 119.7(3) no
C10 C9 C19 . 121.1(2) no
C11 C10 C9 . 119.0(2) no
C11 C10 C20 . 119.0(2) no
C9 C10 C20 . 121.9(2) no
C10 C11 C12 . 122.1(2) no
C10 C11 H11 . 119.0 no
C12 C11 H11 . 119.0 no
C11 C12 N3 . 126.4(2) no
C11 C12 C7 . 118.8(2) no
N3 C12 C7 . 114.6(2) no
O2 C13 N3 . 128.8(2) no
O2 C13 C14 . 118.8(2) no
N3 C13 C14 . 112.41(19) no
N4 C14 C15 . 121.3(2) no
N4 C14 C13 . 117.26(19) no
C15 C14 C13 . 121.4(2) no
C16 C15 C14 . 118.8(3) no
C16 C15 H15 . 120.6 no
C14 C15 H15 . 120.6 no
C17 C16 C15 . 119.6(2) no
C17 C16 H16 . 120.2 no
C15 C16 H16 . 120.2 no
C16 C17 C18 . 118.9(2) no
C16 C17 H17 . 120.6 no
C18 C17 H17 . 120.6 no
N4 C18 C17 . 121.6(2) no
N4 C18 H18 . 119.2 no
C17 C18 H18 . 119.2 no
C9 C19 H19A . 109.5 no
C9 C19 H19B . 109.5 no
H19A C19 H19B . 109.5 no
C9 C19 H19C . 109.5 no
H19A C19 H19C . 109.5 no
H19B C19 H19C . 109.5 no
C10 C20 H20A . 109.5 no
C10 C20 H20B . 109.5 no
H20A C20 H20B . 109.5 no
C10 C20 H20C . 109.5 no
H20A C20 H20C . 109.5 no
H20B C20 H20C . 109.5 no
C41 N5 C31 . 111.4(2) no
C41 N5 C21 . 112.8(2) no
C31 N5 C21 . 113.5(2) no
C41 N5 H5 . 107(2) no
C31 N5 H5 . 105(2) no
C21 N5 H5 . 106(2) no
C22 C21 N5 . 112.7(3) no
C22 C21 H21A . 109.1 no
N5 C21 H21A . 109.1 no
C22 C21 H21B . 109.1 no
N5 C21 H21B . 109.1 no
H21A C21 H21B . 107.8 no
C21 C22 H22A . 109.5 no
C21 C22 H22B . 109.5 no
H22A C22 H22B . 109.5 no
C21 C22 H22C . 109.5 no
H22A C22 H22C . 109.5 no
H22B C22 H22C . 109.5 no
C32 C31 N5 . 114.2(3) no
C32 C31 H31A . 108.7 no
N5 C31 H31A . 108.7 no
C32 C31 H31B . 108.7 no
N5 C31 H31B . 108.7 no
H31A C31 H31B . 107.6 no
C31 C32 H32A . 109.5 no
C31 C32 H32B . 109.5 no
H32A C32 H32B . 109.5 no
C31 C32 H32C . 109.5 no
H32A C32 H32C . 109.5 no
H32B C32 H32C . 109.5 no
C42 C41 N5 . 112.7(2) no
C42 C41 H41A . 109.0 no
N5 C41 H41A . 109.0 no
C42 C41 H41B . 109.0 no
N5 C41 H41B . 109.0 no
H41A C41 H41B . 107.8 no
C41 C42 H42A . 109.5 no
C41 C42 H42B . 109.5 no
H42A C42 H42B . 109.5 no
C41 C42 H42C . 109.5 no
H42A C42 H42C . 109.5 no
H42B C42 H42C . 109.5 no

loop_
_geom_bond_atom_site_label_1
_geom_bond_atom_site_label_2
_geom_bond_site_symmetry_2
_geom_bond_distance
_geom_bond_publ_flag
Fe1 N3 . 2.0408(19) yes
Fe1 N2 . 2.0535(18) yes
Fe1 N4 . 2.1438(19) yes
Fe1 N1 . 2.1531(19) yes
Fe1 Cl1 . 2.3457(7) yes
Fe1 Cl2 . 2.3546(7) yes
N1 C1 . 1.330(3) no
N1 C5 . 1.333(3) no
N2 C6 . 1.327(3) no
N2 C7 . 1.405(3) no
N3 C13 . 1.337(3) no
N3 C12 . 1.400(3) no
N4 C18 . 1.332(3) no
N4 C14 . 1.340(3) no
O1 C6 . 1.243(3) yes
O1 N5 3_666 2.742(3) yes
O2 C13 . 1.234(3) yes
C1 C2 . 1.386(4) no
C1 H1 . 0.93 no
C2 C3 . 1.373(4) no
C2 H2 . 0.93 no
C3 C4 . 1.366(4) no
C3 H3 . 0.93 no
C4 C5 . 1.393(3) no
C4 H4 . 0.93 no
C5 C6 . 1.501(3) no
C7 C8 . 1.385(3) no
C7 C12 . 1.412(3) no
C8 C9 . 1.389(4) no
C8 H8 . 0.93 no
C9 C10 . 1.396(4) no
C9 C19 . 1.511(4) no
C10 C11 . 1.379(3) no
C10 C20 . 1.516(4) no
C11 C12 . 1.393(3) no
C11 H11 . 0.93 no
C13 C14 . 1.496(3) no
C14 C15 . 1.379(3) no
C15 C16 . 1.376(4) no
C15 H15 . 0.93 no
C16 C17 . 1.373(4) no
C16 H16 . 0.93 no
C17 C18 . 1.377(4) no
C17 H17 . 0.93 no
C18 H18 . 0.93 no
C19 H19A . 0.96 no
C19 H19B . 0.96 no
C19 H19C . 0.96 no
C20 H20A . 0.96 no
C20 H20B . 0.96 no
C20 H20C . 0.96 no
N5 C41 . 1.500(4) no
N5 C31 . 1.503(4) no
N5 C21 . 1.505(4) no
N5 H5 . 0.89(3) no
C21 C22 . 1.495(5) no
C21 H21A . 0.97 no
C21 H21B . 0.97 no
C22 H22A . 0.96 no
C22 H22B . 0.96 no
C22 H22C . 0.96 no
C31 C32 . 1.492(4) no
C31 H31A . 0.97 no
C31 H31B . 0.97 no
C32 H32A . 0.96 no
C32 H32B . 0.96 no
C32 H32C . 0.96 no
C41 C42 . 1.491(5) no
C41 H41A . 0.97 no
C41 H41B . 0.97 no
C42 H42A . 0.96 no
C42 H42B . 0.96 no
C42 H42C . 0.96 no

loop_
_geom_torsion_atom_site_label_1
_geom_torsion_atom_site_label_2
_geom_torsion_atom_site_label_3
_geom_torsion_atom_site_label_4
_geom_torsion
_geom_torsion_publ_flag
N3 Fe1 N1 C1 178.0(2) no
N2 Fe1 N1 C1 -177.2(2) no
N4 Fe1 N1 C1 2.3(2) no
Cl1 Fe1 N1 C1 82.0(2) no
Cl2 Fe1 N1 C1 -77.2(2) no
N3 Fe1 N1 C5 -0.5(3) no
N2 Fe1 N1 C5 4.29(15) no
N4 Fe1 N1 C5 -176.27(14) no
Cl1 Fe1 N1 C5 -96.59(16) no
Cl2 Fe1 N1 C5 104.25(16) no
N3 Fe1 N2 C6 171.47(18) no
N4 Fe1 N2 C6 174.60(18) no
N1 Fe1 N2 C6 -6.50(17) no
Cl1 Fe1 N2 C6 75.62(17) no
Cl2 Fe1 N2 C6 -89.27(17) no
N3 Fe1 N2 C7 2.14(15) no
N4 Fe1 N2 C7 5.3(3) no
N1 Fe1 N2 C7 -175.83(16) no
Cl1 Fe1 N2 C7 -93.71(15) no
Cl2 Fe1 N2 C7 101.40(15) no
N2 Fe1 N3 C13 173.44(18) no
N4 Fe1 N3 C13 -5.24(16) no
N1 Fe1 N3 C13 178.24(17) no
Cl1 Fe1 N3 C13 -88.54(16) no
Cl2 Fe1 N3 C13 76.83(17) no
N2 Fe1 N3 C12 -4.68(15) no
N4 Fe1 N3 C12 176.64(17) no
N1 Fe1 N3 C12 0.1(3) no
Cl1 Fe1 N3 C12 93.34(15) no
Cl2 Fe1 N3 C12 -101.28(15) no
N3 Fe1 N4 C18 -178.5(2) no
N2 Fe1 N4 C18 178.34(19) no
N1 Fe1 N4 C18 -0.3(2) no
Cl1 Fe1 N4 C18 -79.6(2) no
Cl2 Fe1 N4 C18 79.2(2) no
N3 Fe1 N4 C14 5.15(16) no
N2 Fe1 N4 C14 2.0(3) no
N1 Fe1 N4 C14 -176.65(14) no
Cl1 Fe1 N4 C14 104.04(16) no
Cl2 Fe1 N4 C14 -97.10(16) no
C5 N1 C1 C2 -0.2(4) no
Fe1 N1 C1 C2 -178.7(2) no
N1 C1 C2 C3 0.3(4) no
C1 C2 C3 C4 0.4(4) no
C2 C3 C4 C5 -1.0(4) no
C1 N1 C5 C4 -0.4(4) no
Fe1 N1 C5 C4 178.26(19) no
C1 N1 C5 C6 179.4(2) no
Fe1 N1 C5 C6 -1.9(3) no
C3 C4 C5 N1 1.0(4) no
C3 C4 C5 C6 -178.7(2) no
C7 N2 C6 O1 -4.5(4) no
Fe1 N2 C6 O1 -172.8(2) no
C7 N2 C6 C5 175.64(19) no
Fe1 N2 C6 C5 7.3(3) no
N1 C5 C6 O1 176.8(2) no
C4 C5 C6 O1 -3.4(4) no
N1 C5 C6 N2 -3.3(3) no
C4 C5 C6 N2 176.5(2) no
C6 N2 C7 C8 9.4(4) yes
Fe1 N2 C7 C8 177.97(19) no
C6 N2 C7 C12 -167.9(2) no
Fe1 N2 C7 C12 0.6(2) no
N2 C7 C8 C9 -172.5(2) no
C12 C7 C8 C9 4.8(4) no
C7 C8 C9 C10 0.6(4) no
C7 C8 C9 C19 178.8(3) no
C8 C9 C10 C11 -5.2(4) no
C19 C9 C10 C11 176.6(3) no
C8 C9 C10 C20 174.1(3) no
C19 C9 C10 C20 -4.1(4) no
C9 C10 C11 C12 4.4(4) no
C20 C10 C11 C12 -174.9(2) no
C10 C11 C12 N3 177.1(2) no
C10 C11 C12 C7 1.0(3) no
C13 N3 C12 C11 12.1(4) yes
Fe1 N3 C12 C11 -169.83(18) no
C13 N3 C12 C7 -171.5(2) no
Fe1 N3 C12 C7 6.5(2) no
C8 C7 C12 C11 -5.5(3) no
N2 C7 C12 C11 172.1(2) no
C8 C7 C12 N3 177.9(2) no
N2 C7 C12 N3 -4.5(3) no
C12 N3 C13 O2 1.3(4) no
Fe1 N3 C13 O2 -176.70(19) no
C12 N3 C13 C14 -177.75(19) no
Fe1 N3 C13 C14 4.3(2) no
C18 N4 C14 C15 -2.3(4) no
Fe1 N4 C14 C15 174.34(19) no
C18 N4 C14 C13 178.7(2) no
Fe1 N4 C14 C13 -4.7(2) no
O2 C13 C14 N4 -178.6(2) no
N3 C13 C14 N4 0.6(3) no
O2 C13 C14 C15 2.4(3) no
N3 C13 C14 C15 -178.4(2) no
N4 C14 C15 C16 1.2(4) no
C13 C14 C15 C16 -179.9(2) no
C14 C15 C16 C17 1.0(4) no
C15 C16 C17 C18 -2.0(4) no
C14 N4 C18 C17 1.2(4) no
Fe1 N4 C18 C17 -174.9(2) no
C16 C17 C18 N4 0.9(4) no
C41 N5 C21 C22 -168.7(3) no
C31 N5 C21 C22 63.5(4) no
C41 N5 C31 C32 -63.0(3) no
C21 N5 C31 C32 65.5(4) no
C31 N5 C41 C42 -163.1(3) no
C21 N5 C41 C42 68.0(3) no
